data_1514899
loop_
_publ_author_name
'Naumann, Stefan'
'Schmidt, Friedrich Georg'
'Schowner, Roman'
'Frey, Wolfgang'
'Buchmeiser, Michael R.'

_publ_section_title
;
 Polymerization of methyl methacrylate by latent pre-catalysts based on
 CO2-protected N-heterocyclic carbenes
;
_journal_issue 9
_journal_name_full 'Polymer Chemistry'
_journal_page_first 2731
_journal_paper_doi 10.1039/c3py00073g
_journal_volume 4
_journal_year 2013
_chemical_formula_moiety 'C29 H40 N2 O2, 2(C H2 Cl2)'
_chemical_formula_sum 'C31 H44 Cl4 N2 O2'
_chemical_formula_weight 618.48
_chemical_name_systematic 'compound 6-Dipp-Co2'
_space_group_IT_number 15
_symmetry_cell_setting monoclinic
_symmetry_space_group_name_Hall '-C 2yc'
_symmetry_space_group_name_H-M 'C 1 2/c 1'
_atom_sites_solution_hydrogens geom
_atom_sites_solution_primary direct
_atom_sites_solution_secondary difmap
_audit_creation_method SHELXL-97
_cell_angle_alpha 90.00
_cell_angle_beta 108.293(5)
_cell_angle_gamma 90.00
_cell_formula_units_Z 4
_cell_length_a 16.2658(17)
_cell_length_b 9.9841(11)
_cell_length_c 21.212(2)
_cell_measurement_reflns_used 2602
_cell_measurement_temperature 100(2)
_cell_measurement_theta_max 26.42
_cell_measurement_theta_min 2.02
_cell_volume 3270.7(6)
_computing_cell_refinement 'Bruker APEX II Software Suite, 2008'
_computing_data_collection 'Bruker APEX II Software Suite, 2008'
_computing_data_reduction 'Bruker APEX II Software Suite, 2008'
_computing_molecular_graphics 'SHELXTL-plus, XP (Sheldrick, 1991)'
_computing_structure_refinement 'SHELXL-97 (Sheldrick, 1997)'
_computing_structure_solution 'SHELXS-97 (Sheldrick, 1990)'
_diffrn_ambient_temperature 100(2)
_diffrn_measured_fraction_theta_full 0.988
_diffrn_measured_fraction_theta_max 0.988
_diffrn_measurement_device_type 'Bruker Kappa APEX II Duo'
_diffrn_measurement_method 'Omega + Phi Scans'
_diffrn_radiation_monochromator Triumph
_diffrn_radiation_source 'fine-focus sealed tube'
_diffrn_radiation_type MoK\a
_diffrn_radiation_wavelength 0.71073
_diffrn_reflns_av_R_equivalents 0.0400
_diffrn_reflns_av_sigmaI/netI 0.0306
_diffrn_reflns_limit_h_max 20
_diffrn_reflns_limit_h_min -19
_diffrn_reflns_limit_k_max 12
_diffrn_reflns_limit_k_min -12
_diffrn_reflns_limit_l_max 26
_diffrn_reflns_limit_l_min -26
_diffrn_reflns_number 21570
_diffrn_reflns_theta_full 26.42
_diffrn_reflns_theta_max 26.42
_diffrn_reflns_theta_min 2.02
_diffrn_standards_decay_% 0
_diffrn_standards_interval_count 0
_diffrn_standards_number 0
_exptl_absorpt_coefficient_mu 0.391
_exptl_absorpt_correction_T_max 0.9472
_exptl_absorpt_correction_T_min 0.8850
_exptl_absorpt_correction_type multi-scan
_exptl_absorpt_process_details 'Blessing, 1995'
_exptl_crystal_colour colourless
_exptl_crystal_density_diffrn 1.256
_exptl_crystal_density_method 'not measured'
_exptl_crystal_description block
_exptl_crystal_F_000 1312
_exptl_crystal_size_max 0.32
_exptl_crystal_size_mid 0.16
_exptl_crystal_size_min 0.14
_refine_diff_density_max 0.718
_refine_diff_density_min -0.501
_refine_diff_density_rms 0.060
_refine_ls_extinction_method none
_refine_ls_goodness_of_fit_ref 1.041
_refine_ls_hydrogen_treatment constr
_refine_ls_matrix_type full
_refine_ls_number_parameters 186
_refine_ls_number_reflns 3320
_refine_ls_number_restraints 6
_refine_ls_restrained_S_all 1.308
_refine_ls_R_factor_all 0.0614
_refine_ls_R_factor_gt 0.0447
_refine_ls_shift/su_max 0.000
_refine_ls_shift/su_mean 0.000
_refine_ls_structure_factor_coef Fsqd
_refine_ls_weighting_details 'calc w=1/[\s^2^(Fo^2^)+(0.0622P)^2^+3.5516P] where P=(Fo^2^+2Fc^2^)/3'
_refine_ls_weighting_scheme calc
_refine_ls_wR_factor_gt 0.1162
_refine_ls_wR_factor_ref 0.1221
_reflns_number_gt 2602
_reflns_number_total 3320
_reflns_threshold_expression >2sigma(I)
_cod_data_source_file c3py00073g.txt
_cod_data_source_block buch06
_cod_original_sg_symbol_H-M 'C 2/c'
_cod_database_code 1514899

loop_
_symmetry_equiv_pos_as_xyz
'x, y, z'
'-x, y, -z+1/2'
'x+1/2, y+1/2, z'
'-x+1/2, y+1/2, -z+1/2'
'-x, -y, -z'
'x, -y, z-1/2'
'-x+1/2, -y+1/2, -z'
'x+1/2, -y+1/2, z-1/2'

loop_
_atom_site_label
_atom_site_type_symbol
_atom_site_fract_x
_atom_site_fract_y
_atom_site_fract_z
_atom_site_U_iso_or_equiv
_atom_site_adp_type
_atom_site_occupancy
_atom_site_symmetry_multiplicity
_atom_site_calc_flag
_atom_site_refinement_flags
O1 O 0.07320(12) 0.24953(18) 0.26718(8) 0.0275(4) Uani 1 1 d .
N1 N -0.00502(14) -0.0210(2) 0.30323(9) 0.0198(4) Uani 1 1 d .
C1 C 0.0000 0.0435(3) 0.2500 0.0181(7) Uani 1 2 d S
C2 C -0.00783(19) -0.1690(2) 0.30620(12) 0.0296(6) Uani 1 1 d D
H2A H 0.0036 -0.1951 0.3535 0.044 Uiso 0.50 1 d PD
H2B H -0.0700 -0.1925 0.2812 0.044 Uiso 0.50 1 d PD
H2C H -0.0488 -0.1959 0.3277 0.044 Uiso 0.50 1 d P
H2D H 0.0483 -0.2019 0.3324 0.044 Uiso 0.50 1 d P
C3 C 0.0318(3) -0.2292(5) 0.2621(2) 0.0240(11) Uani 0.50 1 d PD
H3A H 0.0000 -0.3177 0.2500 0.036 Uiso 1 2 d SD
H3B H 0.0961 -0.2070 0.2856 0.036 Uiso 0.50 1 d PD
C4 C 0.0000 0.1987(3) 0.2500 0.0204(7) Uani 1 2 d S
C5 C -0.00338(15) 0.0515(2) 0.36312(11) 0.0184(5) Uani 1 1 d .
C6 C -0.08222(15) 0.0913(2) 0.37128(11) 0.0194(5) Uani 1 1 d .
C7 C -0.07797(16) 0.1560(2) 0.43060(11) 0.0220(5) Uani 1 1 d .
H7 H -0.1299 0.1849 0.4378 0.026 Uiso 1 1 calc R
C8 C 0.00068(16) 0.1787(2) 0.47921(12) 0.0227(5) Uani 1 1 d .
H8 H 0.0021 0.2226 0.5193 0.027 Uiso 1 1 calc R
C9 C 0.07719(15) 0.1376(2) 0.46961(11) 0.0210(5) Uani 1 1 d .
H9 H 0.1306 0.1535 0.5034 0.025 Uiso 1 1 calc R
C10 C 0.07726(15) 0.0729(2) 0.41102(11) 0.0189(5) Uani 1 1 d .
C11 C -0.16962(16) 0.0627(3) 0.31968(12) 0.0245(6) Uani 1 1 d .
H11 H -0.1587 0.0341 0.2778 0.029 Uiso 1 1 calc R
C12 C -0.22761(17) 0.1870(3) 0.30388(14) 0.0343(7) Uani 1 1 d .
H12A H -0.2430 0.2131 0.3433 0.051 Uiso 1 1 calc R
H12B H -0.2804 0.1669 0.2674 0.051 Uiso 1 1 calc R
H12C H -0.1965 0.2607 0.2909 0.051 Uiso 1 1 calc R
C13 C -0.21547(18) -0.0528(3) 0.34256(13) 0.0322(6) Uani 1 1 d .
H13A H -0.1798 -0.1337 0.3485 0.048 Uiso 1 1 calc R
H13B H -0.2716 -0.0695 0.3090 0.048 Uiso 1 1 calc R
H13C H -0.2243 -0.0290 0.3848 0.048 Uiso 1 1 calc R
C14 C 0.16233(16) 0.0291(3) 0.40156(12) 0.0234(5) Uani 1 1 d .
H14 H 0.1493 -0.0027 0.3547 0.028 Uiso 1 1 calc R
C15 C 0.22591(19) 0.1460(3) 0.41164(16) 0.0383(7) Uani 1 1 d .
H15A H 0.1984 0.2201 0.3823 0.057 Uiso 1 1 calc R
H15B H 0.2776 0.1169 0.4011 0.057 Uiso 1 1 calc R
H15C H 0.2425 0.1758 0.4580 0.057 Uiso 1 1 calc R
C16 C 0.20295(18) -0.0878(3) 0.44752(13) 0.0320(6) Uani 1 1 d .
H16A H 0.2156 -0.0598 0.4939 0.048 Uiso 1 1 calc R
H16B H 0.2568 -0.1151 0.4397 0.048 Uiso 1 1 calc R
H16C H 0.1625 -0.1634 0.4385 0.048 Uiso 1 1 calc R
C1X C -0.01065(17) 0.4404(3) 0.13624(13) 0.0271(6) Uani 1 1 d .
H1X1 H -0.0236 0.4286 0.1785 0.032 Uiso 1 1 calc R
H1X2 H -0.0070 0.3504 0.1177 0.032 Uiso 1 1 calc R
Cl1X Cl 0.08921(5) 0.52261(8) 0.15187(5) 0.0485(3) Uani 1 1 d .
Cl2X Cl -0.09493(5) 0.53157(9) 0.08014(5) 0.0522(3) Uani 1 1 d .

loop_
_atom_site_aniso_label
_atom_site_aniso_U_11
_atom_site_aniso_U_22
_atom_site_aniso_U_33
_atom_site_aniso_U_23
_atom_site_aniso_U_13
_atom_site_aniso_U_12
O1 0.0367(10) 0.0199(9) 0.0293(9) -0.0039(7) 0.0152(8) -0.0072(8)
N1 0.0309(11) 0.0148(10) 0.0137(9) -0.0009(8) 0.0068(8) -0.0034(8)
C1 0.0210(16) 0.0165(17) 0.0167(15) 0.000 0.0056(13) 0.000
C2 0.0530(17) 0.0146(13) 0.0204(12) 0.0004(10) 0.0103(12) -0.0051(11)
C3 0.034(3) 0.018(2) 0.020(3) 0.0009(19) 0.008(2) -0.0031(18)
C4 0.036(2) 0.0151(16) 0.0142(15) 0.000 0.0143(14) 0.000
C5 0.0290(13) 0.0133(11) 0.0136(11) 0.0012(9) 0.0077(9) -0.0045(9)
C6 0.0240(12) 0.0166(12) 0.0177(11) 0.0039(9) 0.0065(9) -0.0036(10)
C7 0.0266(13) 0.0203(13) 0.0212(12) 0.0013(9) 0.0106(10) -0.0029(10)
C8 0.0330(13) 0.0195(13) 0.0172(11) -0.0011(9) 0.0100(10) -0.0029(10)
C9 0.0246(12) 0.0202(12) 0.0171(11) 0.0001(9) 0.0052(9) -0.0051(10)
C10 0.0262(12) 0.0149(11) 0.0168(11) 0.0021(9) 0.0086(9) -0.0027(9)
C11 0.0248(13) 0.0277(14) 0.0193(12) 0.0001(10) 0.0044(10) -0.0056(11)
C12 0.0275(14) 0.0355(16) 0.0336(15) 0.0027(12) 0.0005(11) -0.0020(12)
C13 0.0324(15) 0.0339(16) 0.0285(14) -0.0007(11) 0.0073(11) -0.0131(12)
C14 0.0246(13) 0.0262(14) 0.0204(12) -0.0029(10) 0.0089(10) -0.0016(10)
C15 0.0315(15) 0.0384(17) 0.0526(18) -0.0045(14) 0.0242(13) -0.0091(13)
C16 0.0310(14) 0.0332(16) 0.0321(14) 0.0036(12) 0.0104(11) 0.0058(12)
C1X 0.0310(14) 0.0184(13) 0.0325(14) 0.0012(10) 0.0110(11) -0.0006(10)
Cl1X 0.0285(4) 0.0270(4) 0.0854(6) -0.0027(4) 0.0114(4) -0.0017(3)
Cl2X 0.0347(4) 0.0426(5) 0.0666(6) 0.0152(4) -0.0022(4) 0.0006(3)

loop_
_atom_type_symbol
_atom_type_description
_atom_type_scat_dispersion_real
_atom_type_scat_dispersion_imag
_atom_type_scat_source
C C 0.0033 0.0016 'International Tables Vol C Tables 4.2.6.8 and 6.1.1.4'
H H 0.0000 0.0000 'International Tables Vol C Tables 4.2.6.8 and 6.1.1.4'
N N 0.0061 0.0033 'International Tables Vol C Tables 4.2.6.8 and 6.1.1.4'
O O 0.0106 0.0060 'International Tables Vol C Tables 4.2.6.8 and 6.1.1.4'
Cl Cl 0.1484 0.1585 'International Tables Vol C Tables 4.2.6.8 and 6.1.1.4'

loop_
_geom_angle_atom_site_label_1
_geom_angle_atom_site_label_2
_geom_angle_atom_site_label_3
_geom_angle
_geom_angle_site_symmetry_1
_geom_angle_site_symmetry_3
C1 N1 C5 120.9(2) . .
C1 N1 C2 122.2(2) . .
C5 N1 C2 116.84(18) . .
N1 C1 N1 121.8(3) 2 .
N1 C1 C4 119.10(15) 2 .
N1 C1 C4 119.10(15) . .
C3 C2 N1 111.5(3) . .
C3 C2 C3 39.9(4) . 2
N1 C2 C3 111.1(2) . 2
C3 C2 H2A 124.8 . .
N1 C2 H2A 107.8 . .
C3 C2 H2A 140.9 2 .
C3 C2 H2B 98.1 . .
N1 C2 H2B 104.4 . .
C3 C2 H2B 59.1 2 .
H2A C2 H2B 108.0 . .
C3 C2 H2C 136.1 . .
N1 C2 H2C 109.7 . .
C3 C2 H2C 109.8 2 .
H2A C2 H2C 52.0 . .
H2B C2 H2C 56.9 . .
C3 C2 H2D 72.1 . .
N1 C2 H2D 109.2 . .
C3 C2 H2D 109.3 2 .
H2A C2 H2D 59.1 . .
H2B C2 H2D 146.3 . .
H2C C2 H2D 107.7 . .
C3 C3 C2 74.3(5) 2 .
C3 C3 C2 65.8(5) 2 2
C2 C3 C2 115.4(4) . 2
C3 C3 H2D 110.8 2 .
C2 C3 H2D 39.2 . .
C2 C3 H2D 145.2 2 .
C3 C3 H3A 60.4 2 .
C2 C3 H3A 103.5 . .
C2 C3 H3A 98.4 2 .
H2D C3 H3A 109.8 . .
C3 C3 H3B 167.5 2 .
C2 C3 H3B 101.1 . .
C2 C3 H3B 107.2 2 .
H2D C3 H3B 68.4 . .
H3A C3 H3B 132.0 . .
O1 C4 O1 131.6(3) . 2
O1 C4 C1 114.19(16) . .
O1 C4 C1 114.19(16) 2 .
C10 C5 C6 123.4(2) . .
C10 C5 N1 117.7(2) . .
C6 C5 N1 118.8(2) . .
C7 C6 C5 116.9(2) . .
C7 C6 C11 120.3(2) . .
C5 C6 C11 122.7(2) . .
C8 C7 C6 121.3(2) . .
C8 C7 H7 119.4 . .
C6 C7 H7 119.4 . .
C9 C8 C7 120.3(2) . .
C9 C8 H8 119.9 . .
C7 C8 H8 119.9 . .
C8 C9 C10 121.2(2) . .
C8 C9 H9 119.4 . .
C10 C9 H9 119.4 . .
C5 C10 C9 116.9(2) . .
C5 C10 C14 122.9(2) . .
C9 C10 C14 120.2(2) . .
C6 C11 C12 112.1(2) . .
C6 C11 C13 110.5(2) . .
C12 C11 C13 110.6(2) . .
C6 C11 H11 107.8 . .
C12 C11 H11 107.8 . .
C13 C11 H11 107.8 . .
C11 C12 H12A 109.5 . .
C11 C12 H12B 109.5 . .
H12A C12 H12B 109.5 . .
C11 C12 H12C 109.5 . .
H12A C12 H12C 109.5 . .
H12B C12 H12C 109.5 . .
C11 C13 H13A 109.5 . .
C11 C13 H13B 109.5 . .
H13A C13 H13B 109.5 . .
C11 C13 H13C 109.5 . .
H13A C13 H13C 109.5 . .
H13B C13 H13C 109.5 . .
C10 C14 C15 111.4(2) . .
C10 C14 C16 111.3(2) . .
C15 C14 C16 110.8(2) . .
C10 C14 H14 107.7 . .
C15 C14 H14 107.7 . .
C16 C14 H14 107.7 . .
C14 C15 H15A 109.5 . .
C14 C15 H15B 109.5 . .
H15A C15 H15B 109.5 . .
C14 C15 H15C 109.5 . .
H15A C15 H15C 109.5 . .
H15B C15 H15C 109.5 . .
C14 C16 H16A 109.5 . .
C14 C16 H16B 109.5 . .
H16A C16 H16B 109.5 . .
C14 C16 H16C 109.5 . .
H16A C16 H16C 109.5 . .
H16B C16 H16C 109.5 . .
Cl1X C1X Cl2X 111.34(14) . .
Cl1X C1X H1X1 109.4 . .
Cl2X C1X H1X1 109.4 . .
Cl1X C1X H1X2 109.4 . .
Cl2X C1X H1X2 109.4 . .
H1X1 C1X H1X2 108.0 . .

loop_
_geom_bond_atom_site_label_1
_geom_bond_atom_site_label_2
_geom_bond_distance
_geom_bond_site_symmetry_2
O1 C4 1.239(2) .
N1 C1 1.325(2) .
N1 C5 1.455(3) .
N1 C2 1.480(3) .
C1 N1 1.324(2) 2
C1 C4 1.549(5) .
C2 C3 1.425(6) .
C2 C3 1.503(5) 2
C2 H2A 0.9958 .
C2 H2B 1.0113 .
C2 H2C 0.9576 .
C2 H2D 0.9661 .
C3 C3 1.002(10) 2
C3 C2 1.503(5) 2
C3 H2D 1.4548 .
C3 H3A 1.0156 .
C3 H3B 1.0309 .
C4 O1 1.239(2) 2
C5 C10 1.401(3) .
C5 C6 1.404(3) .
C6 C7 1.396(3) .
C6 C11 1.524(3) .
C7 C8 1.387(3) .
C7 H7 0.9500 .
C8 C9 1.385(3) .
C8 H8 0.9500 .
C9 C10 1.401(3) .
C9 H9 0.9500 .
C10 C14 1.523(3) .
C11 C12 1.531(4) .
C11 C13 1.532(4) .
C11 H11 1.0000 .
C12 H12A 0.9800 .
C12 H12B 0.9800 .
C12 H12C 0.9800 .
C13 H13A 0.9800 .
C13 H13B 0.9800 .
C13 H13C 0.9800 .
C14 C15 1.529(4) .
C14 C16 1.532(4) .
C14 H14 1.0000 .
C15 H15A 0.9800 .
C15 H15B 0.9800 .
C15 H15C 0.9800 .
C16 H16A 0.9800 .
C16 H16B 0.9800 .
C16 H16C 0.9800 .
C1X Cl1X 1.756(3) .
C1X Cl2X 1.761(3) .
C1X H1X1 0.9900 .
C1X H1X2 0.9900 .

loop_
_geom_torsion_atom_site_label_1
_geom_torsion_atom_site_label_2
_geom_torsion_atom_site_label_3
_geom_torsion_atom_site_label_4
_geom_torsion
_geom_torsion_site_symmetry_1
_geom_torsion_site_symmetry_4
C5 N1 C1 N1 175.0(2) . 2
C2 N1 C1 N1 -1.75(17) . 2
C5 N1 C1 C4 -5.0(2) . .
C2 N1 C1 C4 178.25(17) . .
C1 N1 C2 C3 25.4(4) . .
C5 N1 C2 C3 -151.4(3) . .
C1 N1 C2 C3 -17.6(4) . 2
C5 N1 C2 C3 165.6(3) . 2
N1 C2 C3 C3 -97.6(3) . 2
N1 C2 C3 C2 -44.8(4) . 2
C3 C2 C3 C2 52.8(4) 2 2
N1 C1 C4 O1 -85.70(14) 2 .
N1 C1 C4 O1 94.31(14) . .
N1 C1 C4 O1 94.31(13) 2 2
N1 C1 C4 O1 -85.69(14) . 2
C1 N1 C5 C10 -90.8(2) . .
C2 N1 C5 C10 86.1(3) . .
C1 N1 C5 C6 91.8(2) . .
C2 N1 C5 C6 -91.4(3) . .
C10 C5 C6 C7 0.3(3) . .
N1 C5 C6 C7 177.6(2) . .
C10 C5 C6 C11 -177.7(2) . .
N1 C5 C6 C11 -0.5(3) . .
C5 C6 C7 C8 -0.4(3) . .
C11 C6 C7 C8 177.7(2) . .
C6 C7 C8 C9 0.2(4) . .
C7 C8 C9 C10 0.2(4) . .
C6 C5 C10 C9 0.0(3) . .
N1 C5 C10 C9 -177.3(2) . .
C6 C5 C10 C14 180.0(2) . .
N1 C5 C10 C14 2.7(3) . .
C8 C9 C10 C5 -0.3(3) . .
C8 C9 C10 C14 179.8(2) . .
C7 C6 C11 C12 49.9(3) . .
C5 C6 C11 C12 -132.1(2) . .
C7 C6 C11 C13 -74.0(3) . .
C5 C6 C11 C13 104.0(3) . .
C5 C10 C14 C15 125.9(3) . .
C9 C10 C14 C15 -54.2(3) . .
C5 C10 C14 C16 -109.9(3) . .
C9 C10 C14 C16 70.0(3) . .
